data_7237592
loop_
_publ_author_name
'Ono, Toshikazu'
'Hisaeda, Yoshio'

_publ_section_title
;
 Flexible-color tuning and white-light emission in three-, four-, and
 five-component host/guest co-crystals by charge-transfer emissions as
 well as effective energy transfers
;
_journal_issue 10
_journal_name_full 'Journal of Materials Chemistry C'
_journal_page_first 2829
_journal_paper_doi 10.1039/C8TC06165C
_journal_volume 7
_journal_year 2019
_chemical_formula_sum 'C72 H22 B2 F32 N4 O4'
_chemical_formula_weight 1636.55
_space_group_crystal_system monoclinic
_space_group_IT_number 14
_space_group_name_Hall '-P 2ybc'
_space_group_name_H-M_alt 'P 1 21/c 1'
_atom_sites_solution_hydrogens geom
_atom_sites_solution_primary direct
_atom_sites_solution_secondary difmap
_audit_update_record
;
2017-07-25 deposited with the CCDC.
2019-01-09 downloaded from the CCDC.
;
_cell_angle_alpha 90
_cell_angle_beta 102.162(2)
_cell_angle_gamma 90
_cell_formula_units_Z 4
_cell_length_a 19.958(3)
_cell_length_b 19.786(3)
_cell_length_c 16.513(2)
_cell_measurement_reflns_used 9606
_cell_measurement_temperature 100.(2)
_cell_measurement_theta_max 23.85
_cell_measurement_theta_min 2.31
_cell_volume 6374.4(16)
_computing_cell_refinement 'SAINT V7.68A (Bruker AXS 2000)'
_computing_data_reduction 'SAINT V7.68A (Bruker AXS 2000)'
_computing_structure_refinement 'SHELXL-2014/7 (Sheldrick, 2014)'
_computing_structure_solution 'SHELXS-97 (Sheldrick, 2008)'
_diffrn_ambient_temperature 100.(2)
_diffrn_measured_fraction_theta_full 1.000
_diffrn_measured_fraction_theta_max 1.000
_diffrn_measurement_device_type 'Bruker SMART APEX CCD'
_diffrn_measurement_method 'phi and omega scans'
_diffrn_radiation_monochromator graphite
_diffrn_radiation_type MoK\a
_diffrn_radiation_wavelength 0.71073
_diffrn_reflns_av_R_equivalents 0.0786
_diffrn_reflns_av_unetI/netI 0.0514
_diffrn_reflns_limit_h_max 23
_diffrn_reflns_limit_h_min -23
_diffrn_reflns_limit_k_max 23
_diffrn_reflns_limit_k_min -23
_diffrn_reflns_limit_l_max 19
_diffrn_reflns_limit_l_min -19
_diffrn_reflns_number 62895
_diffrn_reflns_theta_full 24.41
_diffrn_reflns_theta_max 24.41
_diffrn_reflns_theta_min 1.04
_diffrn_source_type 'fine focus sealed tube'
_exptl_absorpt_coefficient_mu 0.170
_exptl_absorpt_correction_T_max 0.97
_exptl_absorpt_correction_T_min 0.92
_exptl_absorpt_correction_type multi-scan
_exptl_absorpt_process_details 'SADABS V2008/1 (Bruker AXS) '
_exptl_crystal_colour colorless
_exptl_crystal_density_diffrn 1.705
_exptl_crystal_density_method 'not measured'
_exptl_crystal_description block
_exptl_crystal_F_000 3248
_exptl_crystal_size_max 0.500
_exptl_crystal_size_mid 0.250
_exptl_crystal_size_min 0.180
_refine_diff_density_max 1.396
_refine_diff_density_min -0.515
_refine_ls_extinction_method none
_refine_ls_goodness_of_fit_ref 1.040
_refine_ls_hydrogen_treatment constr
_refine_ls_matrix_type full
_refine_ls_number_parameters 1027
_refine_ls_number_reflns 10488
_refine_ls_number_restraints 0
_refine_ls_restrained_S_all 1.040
_refine_ls_R_factor_all 0.0857
_refine_ls_R_factor_gt 0.0542
_refine_ls_shift/su_max 0.000
_refine_ls_shift/su_mean 0.000
_refine_ls_structure_factor_coef Fsqd
_refine_ls_weighting_details 'w=1/[\s^2^(Fo^2^)+(0.0603P)^2^+10.7264P] where P=(Fo^2^+2Fc^2^)/3'
_refine_ls_weighting_scheme calc
_refine_ls_wR_factor_gt 0.1270
_refine_ls_wR_factor_ref 0.1443
_reflns_number_gt 7399
_reflns_number_total 10488
_reflns_threshold_expression 'I > 2\s(I)'
_cod_data_source_file c8tc06165c2.cif
_cod_data_source_block ono26
_cod_original_cell_volume 6374.4(14)
_cod_database_code 7237592

loop_
_space_group_symop_operation_xyz
'x, y, z'
'-x, y+1/2, -z+1/2'
'-x, -y, -z'
'x, -y-1/2, z-1/2'

loop_
_atom_site_type_symbol
_atom_site_label
_atom_site_fract_x
_atom_site_fract_y
_atom_site_fract_z
_atom_site_U_iso_or_equiv
_atom_site_adp_type
_atom_site_calc_flag
_atom_site_refinement_flags_adp
_atom_site_refinement_flags_posn
_atom_site_occupancy
B B1 1.1021(2) 0.3426(2) 0.1660(2) 0.0166(9) Uani d . . 1
B B2 0.4159(2) 0.6936(2) 0.3571(3) 0.0192(9) Uani d . . 1
C C1 0.86765(17) 0.52904(18) 0.1648(2) 0.0180(8) Uani d . . 1
C C2 0.81361(17) 0.54911(17) 0.2096(2) 0.0165(8) Uani d . . 1
C C3 0.79596(18) 0.61577(18) 0.2130(2) 0.0202(8) Uani d . . 1
H H3 0.819 0.6491 0.1875 0.024 Uiso calc U R 1
C C4 0.74382(18) 0.63528(18) 0.2541(2) 0.0218(8) Uani d . . 1
H H4 0.7316 0.6816 0.256 0.026 Uiso calc U R 1
C C5 0.71064(17) 0.58698(17) 0.2915(2) 0.0174(8) Uani d . . 1
C C6 0.65619(18) 0.60851(18) 0.3353(2) 0.0200(8) Uani d . . 1
C C7 0.63627(18) 0.48620(18) 0.3645(2) 0.0187(8) Uani d . . 1
C C8 0.69408(17) 0.46758(17) 0.3261(2) 0.0182(8) Uani d . . 1
C C9 0.71302(18) 0.40126(18) 0.3247(2) 0.0207(8) Uani d . . 1
H H9 0.6898 0.368 0.3499 0.025 Uiso calc U R 1
C C10 0.76657(18) 0.38200(18) 0.2863(2) 0.0213(8) Uani d . . 1
H H10 0.7806 0.3361 0.287 0.026 Uiso calc U R 1
C C11 0.79867(17) 0.43021(17) 0.2475(2) 0.0169(8) Uani d . . 1
C C12 0.85237(18) 0.40776(18) 0.2037(2) 0.0198(8) Uani d . . 1
C C13 0.78094(17) 0.49880(17) 0.2482(2) 0.0144(7) Uani d . . 1
C C14 0.72822(17) 0.51819(17) 0.2900(2) 0.0170(8) Uani d . . 1
C C15 0.98956(17) 0.40701(17) 0.1549(2) 0.0161(8) Uani d . . 1
H H15 0.9977 0.4011 0.2133 0.019 Uiso calc U R 1
C C16 0.93069(17) 0.43772(17) 0.1150(2) 0.0154(7) Uani d . . 1
C C17 0.91686(17) 0.44636(17) 0.0299(2) 0.0179(8) Uani d . . 1
H H17 0.8757 0.4673 0.0018 0.022 Uiso calc U R 1
C C18 0.96521(18) 0.42338(17) -0.0127(2) 0.0190(8) Uani d . . 1
H H18 0.9576 0.4283 -0.0711 0.023 Uiso calc U R 1
C C19 1.02445(17) 0.39326(17) 0.0302(2) 0.0157(8) Uani d . . 1
H H19 1.0575 0.3781 0.0005 0.019 Uiso calc U R 1
C C20 0.51676(17) 0.61422(17) 0.3717(2) 0.0175(8) Uani d . . 1
H H20 0.5126 0.6225 0.3141 0.021 Uiso calc U R 1
C C21 0.57018(17) 0.57572(17) 0.4130(2) 0.0164(8) Uani d . . 1
C C22 0.57496(17) 0.55897(17) 0.4956(2) 0.0183(8) Uani d . . 1
H H22 0.6109 0.5311 0.5244 0.022 Uiso calc U R 1
C C23 0.52511(17) 0.58467(17) 0.5342(2) 0.0176(8) Uani d . . 1
H H23 0.5258 0.5736 0.5904 0.021 Uiso calc U R 1
C C24 0.47448(17) 0.62635(17) 0.4912(2) 0.0167(8) Uani d . . 1
H H24 0.442 0.6453 0.5193 0.02 Uiso calc U R 1
C C1A 1.14836(17) 0.39058(17) 0.2379(2) 0.0167(8) Uani d . . 1
C C2A 1.13806(17) 0.45740(17) 0.2575(2) 0.0188(8) Uani d . . 1
C C3A 1.17723(19) 0.49121(17) 0.3236(2) 0.0217(8) Uani d . . 1
C C4A 1.23239(18) 0.45926(18) 0.3735(2) 0.0197(8) Uani d . . 1
C C5A 1.24795(17) 0.39404(17) 0.3540(2) 0.0172(8) Uani d . . 1
C C6A 1.20631(18) 0.36184(17) 0.2885(2) 0.0174(8) Uani d . . 1
C C7A 1.15109(17) 0.31896(17) 0.1028(2) 0.0162(8) Uani d . . 1
C C8A 1.18473(18) 0.36802(17) 0.0657(2) 0.0186(8) Uani d . . 1
C C9A 1.22929(18) 0.35472(19) 0.0145(2) 0.0218(8) Uani d . . 1
C C10A 1.24317(19) 0.28906(19) -0.0023(2) 0.0245(9) Uani d . . 1
C C11A 1.21194(19) 0.23768(18) 0.0330(2) 0.0234(8) Uani d . . 1
C C12A 1.16758(18) 0.25361(18) 0.0843(2) 0.0199(8) Uani d . . 1
C C13A 1.06257(17) 0.28079(17) 0.2048(2) 0.0174(8) Uani d . . 1
C C14A 1.01414(19) 0.24239(18) 0.1515(2) 0.0197(8) Uani d . . 1
C C15A 0.9713(2) 0.19565(19) 0.1764(2) 0.0259(9) Uani d . . 1
C C16A 0.9759(2) 0.18523(19) 0.2599(3) 0.0297(9) Uani d . . 1
C C17A 1.0225(2) 0.22095(19) 0.3156(2) 0.0240(9) Uani d . . 1
C C18A 1.06487(18) 0.26733(17) 0.2885(2) 0.0194(8) Uani d . . 1
C C1B 0.46761(18) 0.74404(18) 0.3204(2) 0.0215(8) Uani d . . 1
C C2B 0.51817(18) 0.77831(18) 0.3763(2) 0.0227(8) Uani d . . 1
C C3B 0.57019(19) 0.81557(19) 0.3547(3) 0.0286(9) Uani d . . 1
C C4B 0.5738(2) 0.8191(2) 0.2724(3) 0.0316(10) Uani d . . 1
C C5B 0.5263(2) 0.7857(2) 0.2146(3) 0.0315(10) Uani d . . 1
C C6B 0.4740(2) 0.74987(19) 0.2386(2) 0.0265(9) Uani d . . 1
C C7B 0.36615(18) 0.73168(19) 0.4114(2) 0.0212(8) Uani d . . 1
C C8B 0.31863(19) 0.69479(19) 0.4442(2) 0.0242(9) Uani d . . 1
C C9B 0.2639(2) 0.7230(2) 0.4707(3) 0.0355(11) Uani d . . 1
C C10B 0.2542(2) 0.7914(2) 0.4652(3) 0.0415(12) Uani d . . 1
C C11B 0.2997(2) 0.8309(2) 0.4362(3) 0.0346(10) Uani d . . 1
C C12B 0.3544(2) 0.8009(2) 0.4104(2) 0.0275(9) Uani d . . 1
C C13B 0.36085(18) 0.65145(18) 0.2871(2) 0.0193(8) Uani d . . 1
C C14B 0.3096(2) 0.68923(18) 0.2371(2) 0.0234(9) Uani d . . 1
C C15B 0.2519(2) 0.6626(2) 0.1871(2) 0.0288(9) Uani d . . 1
C C16B 0.24555(19) 0.5934(2) 0.1793(2) 0.0261(9) Uani d . . 1
C C17B 0.29638(19) 0.55286(18) 0.2242(2) 0.0213(8) Uani d . . 1
C C18B 0.35145(17) 0.58245(18) 0.2781(2) 0.0178(8) Uani d . . 1
C C1S 0.4498(3) 0.5622(3) 0.1096(3) 0.0505(13) Uani d . . 1
C C2S 0.4622(3) 0.5022(2) 0.1520(3) 0.0535(14) Uani d . . 1
H H2S 0.4274 0.4796 0.173 0.064 Uiso calc U R 1
C C3S 0.5281(3) 0.4761(3) 0.1624(3) 0.0560(14) Uani d . . 1
H H3S 0.5389 0.435 0.192 0.067 Uiso calc U R 1
C C4S 0.5778(3) 0.5084(3) 0.1309(3) 0.0561(14) Uani d . . 1
H H4S 0.622 0.4887 0.137 0.067 Uiso calc U R 1
C C5S 0.5637(3) 0.5694(3) 0.0904(3) 0.0623(15) Uani d . . 1
H H5S 0.5985 0.5922 0.0697 0.075 Uiso calc U R 1
C C6S 0.4980(3) 0.5977(3) 0.0797(4) 0.0669(17) Uani d . . 1
H H6S 0.4875 0.64 0.0528 0.08 Uiso calc U R 1
C C7S 0.9640(2) 0.4375(3) 0.3926(3) 0.0441(13) Uani d . . 1
C C8S 0.9702(2) 0.5041(2) 0.3767(3) 0.0417(11) Uani d . . 1
H H8S 1.0026 0.5199 0.3463 0.05 Uiso calc U R 1
C C9S 0.9280(2) 0.5477(2) 0.4062(3) 0.0445(12) Uani d . . 1
H H9S 0.9315 0.5949 0.397 0.053 Uiso calc U R 1
C C10S 0.8804(2) 0.5245(3) 0.4492(3) 0.0438(12) Uani d . . 1
H H10S 0.851 0.5555 0.4684 0.053 Uiso calc U R 1
C C11S 0.8752(2) 0.4567(3) 0.4642(3) 0.0428(12) Uani d . . 1
H H11S 0.8426 0.441 0.4942 0.051 Uiso calc U R 1
C C12S 0.9173(3) 0.4114(2) 0.4360(3) 0.0444(12) Uani d . . 1
H H12S 0.9145 0.3642 0.4457 0.053 Uiso calc U R 1
F F2A 1.08677(10) 0.49456(10) 0.21075(13) 0.0267(5) Uani d . . 1
F F3A 1.16349(11) 0.55609(11) 0.33960(14) 0.0336(6) Uani d . . 1
F F4A 1.27052(10) 0.49141(11) 0.43857(13) 0.0291(5) Uani d . . 1
F F5A 1.30352(10) 0.36346(10) 0.39938(12) 0.0227(5) Uani d . . 1
F F6A 1.22218(10) 0.29669(10) 0.27472(12) 0.0235(5) Uani d . . 1
F F8A 1.17246(10) 0.43441(10) 0.07905(12) 0.0214(5) Uani d . . 1
F F9A 1.25949(10) 0.40575(11) -0.01884(13) 0.0274(5) Uani d . . 1
F F10A 1.28579(12) 0.27468(11) -0.05252(14) 0.0343(6) Uani d . . 1
F F11A 1.22453(12) 0.17276(11) 0.01763(14) 0.0339(6) Uani d . . 1
F F12A 1.14087(11) 0.19987(10) 0.11726(13) 0.0271(5) Uani d . . 1
F F14A 1.00675(11) 0.25024(10) 0.06855(12) 0.0255(5) Uani d . . 1
F F15A 0.92561(13) 0.16101(12) 0.12017(14) 0.0430(7) Uani d . . 1
F F16A 0.93398(13) 0.14081(12) 0.28606(15) 0.0449(7) Uani d . . 1
F F17A 1.02714(12) 0.21214(11) 0.39767(13) 0.0349(6) Uani d . . 1
F F18A 1.10872(11) 0.29996(11) 0.34962(12) 0.0292(5) Uani d . . 1
F F2B 0.51854(11) 0.77406(11) 0.45876(13) 0.0289(5) Uani d . . 1
F F3B 0.61669(12) 0.84760(12) 0.41282(16) 0.0413(6) Uani d . . 1
F F4B 0.62457(13) 0.85412(13) 0.25006(18) 0.0510(7) Uani d . . 1
F F5B 0.53075(15) 0.78653(13) 0.13447(15) 0.0494(7) Uani d . . 1
F F6B 0.42958(12) 0.71875(12) 0.17714(13) 0.0366(6) Uani d . . 1
F F8B 0.32301(10) 0.62631(11) 0.44607(13) 0.0277(5) Uani d . . 1
F F9B 0.21945(12) 0.68298(15) 0.50006(16) 0.0494(7) Uani d . . 1
F F10B 0.19925(15) 0.82030(16) 0.48679(17) 0.0647(9) Uani d . . 1
F F11B 0.29016(14) 0.89825(12) 0.42953(16) 0.0491(7) Uani d . . 1
F F12B 0.39488(12) 0.84420(11) 0.37931(15) 0.0349(6) Uani d . . 1
F F14B 0.31421(11) 0.75743(10) 0.23926(13) 0.0300(5) Uani d . . 1
F F15B 0.20208(12) 0.70339(12) 0.14610(15) 0.0415(6) Uani d . . 1
F F16B 0.19027(12) 0.56595(12) 0.13023(15) 0.0399(6) Uani d . . 1
F F17B 0.29258(11) 0.48555(10) 0.21535(13) 0.0280(5) Uani d . . 1
F F18B 0.39613(10) 0.53830(10) 0.32422(13) 0.0241(5) Uani d . . 1
F F1S 0.38286(17) 0.58670(18) 0.0918(2) 0.0782(10) Uani d . . 1
F F7S 1.00708(18) 0.39597(17) 0.36237(19) 0.0751(10) Uani d . . 1
N N1 0.88204(14) 0.45945(14) 0.16321(18) 0.0168(6) Uani d . . 1
N N2 0.62258(14) 0.55578(14) 0.36926(18) 0.0181(7) Uani d . . 1
N N3 1.03685(14) 0.38472(14) 0.11294(17) 0.0151(6) Uani d . . 1
N N4 0.46980(14) 0.64077(14) 0.41101(18) 0.0167(6) Uani d . . 1
O O1 0.63997(13) 0.66686(12) 0.34110(17) 0.0290(6) Uani d . . 1
O O2 0.89792(13) 0.56896(12) 0.12996(16) 0.0240(6) Uani d . . 1
O O3 0.87040(13) 0.34958(13) 0.20033(17) 0.0291(6) Uani d . . 1
O O4 0.60097(13) 0.44534(12) 0.39080(16) 0.0257(6) Uani d . . 1

loop_
_atom_site_aniso_label
_atom_site_aniso_U_11
_atom_site_aniso_U_22
_atom_site_aniso_U_33
_atom_site_aniso_U_12
_atom_site_aniso_U_13
_atom_site_aniso_U_23
B1 0.017(2) 0.016(2) 0.019(2) 0.0024(16) 0.0061(17) 0.0016(17)
B2 0.021(2) 0.016(2) 0.020(2) 0.0026(17) 0.0028(18) 0.0013(17)
C1 0.0173(18) 0.0211(19) 0.0163(19) -0.0020(15) 0.0048(15) -0.0005(15)
C2 0.0167(18) 0.0181(19) 0.0165(18) -0.0030(15) 0.0074(15) -0.0001(15)
C3 0.0199(19) 0.0180(19) 0.025(2) -0.0043(15) 0.0091(16) -0.0009(16)
C4 0.025(2) 0.0153(19) 0.028(2) 0.0001(16) 0.0111(17) -0.0019(16)
C5 0.0168(18) 0.0178(19) 0.0198(19) -0.0028(15) 0.0092(15) -0.0026(15)
C6 0.0194(19) 0.019(2) 0.025(2) -0.0025(16) 0.0121(16) 0.0021(16)
C7 0.0166(18) 0.0196(19) 0.0210(19) -0.0002(15) 0.0063(15) 0.0037(16)
C8 0.0169(18) 0.0194(19) 0.0206(19) -0.0010(15) 0.0093(15) -0.0008(15)
C9 0.0185(19) 0.020(2) 0.028(2) -0.0041(15) 0.0141(16) 0.0027(16)
C10 0.024(2) 0.0157(18) 0.027(2) 0.0013(15) 0.0107(17) -0.0008(16)
C11 0.0172(18) 0.0172(18) 0.0182(19) -0.0013(15) 0.0079(15) 0.0000(15)
C12 0.023(2) 0.019(2) 0.018(2) -0.0009(16) 0.0069(16) -0.0004(15)
C13 0.0143(17) 0.0173(18) 0.0126(17) -0.0024(14) 0.0047(14) -0.0002(14)
C14 0.0138(18) 0.0209(19) 0.0177(19) -0.0017(15) 0.0066(15) -0.0009(15)
C15 0.0200(19) 0.0175(18) 0.0119(18) -0.0029(15) 0.0057(15) 0.0005(14)
C16 0.0159(18) 0.0153(18) 0.0183(19) -0.0015(14) 0.0113(15) -0.0007(15)
C17 0.0156(18) 0.0166(18) 0.022(2) -0.0041(15) 0.0038(15) -0.0024(15)
C18 0.0225(19) 0.0203(19) 0.0148(18) -0.0010(16) 0.0055(15) 0.0015(15)
C19 0.0210(19) 0.0163(18) 0.0118(18) -0.0039(15) 0.0080(15) -0.0018(14)
C20 0.0190(19) 0.0208(19) 0.0145(18) -0.0030(15) 0.0079(15) -0.0023(15)
C21 0.0155(18) 0.0130(17) 0.023(2) -0.0012(14) 0.0097(15) -0.0011(15)
C22 0.0145(18) 0.0186(18) 0.021(2) -0.0016(15) 0.0022(15) -0.0013(15)
C23 0.0194(19) 0.0197(19) 0.0147(18) -0.0040(15) 0.0057(15) 0.0016(15)
C24 0.0154(18) 0.0215(19) 0.0153(19) -0.0018(15) 0.0076(14) -0.0009(15)
C1A 0.0170(18) 0.0195(19) 0.0164(19) -0.0025(15) 0.0100(15) 0.0004(15)
C2A 0.0174(18) 0.0187(19) 0.0201(19) 0.0048(15) 0.0033(15) -0.0001(15)
C3A 0.026(2) 0.0152(18) 0.025(2) 0.0039(16) 0.0086(17) -0.0045(16)
C4A 0.0163(18) 0.024(2) 0.0184(19) -0.0031(15) 0.0026(15) -0.0039(16)
C5A 0.0144(18) 0.0208(19) 0.0168(19) 0.0004(15) 0.0045(15) 0.0044(15)
C6A 0.0219(19) 0.0137(18) 0.0196(19) -0.0006(15) 0.0116(16) 0.0006(15)
C7A 0.0148(18) 0.0187(18) 0.0151(18) 0.0026(14) 0.0027(14) 0.0011(15)
C8A 0.0203(19) 0.0179(19) 0.0172(19) 0.0013(15) 0.0030(15) -0.0023(15)
C9A 0.0209(19) 0.027(2) 0.019(2) -0.0035(16) 0.0062(16) 0.0033(16)
C10A 0.025(2) 0.029(2) 0.023(2) 0.0008(17) 0.0132(17) -0.0055(17)
C11A 0.028(2) 0.021(2) 0.023(2) 0.0044(16) 0.0086(17) -0.0041(16)
C12A 0.024(2) 0.0201(19) 0.0173(19) -0.0010(16) 0.0070(15) 0.0005(15)
C13A 0.0201(19) 0.0154(18) 0.0187(19) 0.0027(15) 0.0086(15) -0.0018(15)
C14A 0.029(2) 0.0188(19) 0.0130(18) 0.0044(16) 0.0069(15) 0.0025(15)
C15A 0.034(2) 0.020(2) 0.025(2) -0.0098(17) 0.0075(18) -0.0051(17)
C16A 0.039(2) 0.021(2) 0.032(2) -0.0097(18) 0.0138(19) 0.0044(18)
C17A 0.033(2) 0.022(2) 0.018(2) 0.0000(17) 0.0083(17) 0.0049(16)
C18A 0.0208(19) 0.0183(19) 0.020(2) -0.0003(15) 0.0074(16) -0.0013(16)
C1B 0.024(2) 0.0169(19) 0.024(2) 0.0028(16) 0.0070(16) 0.0032(16)
C2B 0.022(2) 0.022(2) 0.025(2) 0.0009(16) 0.0056(16) 0.0026(16)
C3B 0.022(2) 0.019(2) 0.044(3) -0.0012(17) 0.0040(19) 0.0023(18)
C4B 0.033(2) 0.022(2) 0.044(3) -0.0037(18) 0.017(2) 0.0119(19)
C5B 0.042(3) 0.029(2) 0.028(2) 0.004(2) 0.018(2) 0.0134(19)
C6B 0.033(2) 0.022(2) 0.024(2) -0.0011(17) 0.0041(18) 0.0002(17)
C7B 0.0193(19) 0.025(2) 0.0171(19) 0.0033(16) -0.0002(15) -0.0012(16)
C8B 0.022(2) 0.029(2) 0.021(2) 0.0059(17) 0.0041(16) 0.0011(17)
C9B 0.024(2) 0.059(3) 0.027(2) 0.007(2) 0.0117(18) 0.007(2)
C10B 0.043(3) 0.058(3) 0.027(2) 0.030(2) 0.015(2) 0.001(2)
C11B 0.045(3) 0.034(2) 0.025(2) 0.016(2) 0.009(2) -0.0042(19)
C12B 0.030(2) 0.029(2) 0.022(2) 0.0031(18) 0.0029(17) -0.0044(17)
C13B 0.0198(19) 0.0215(19) 0.0185(19) 0.0007(16) 0.0083(15) -0.0015(16)
C14B 0.033(2) 0.017(2) 0.021(2) 0.0017(16) 0.0061(17) -0.0026(16)
C15B 0.029(2) 0.029(2) 0.025(2) 0.0077(18) -0.0027(18) 0.0021(18)
C16B 0.028(2) 0.030(2) 0.018(2) -0.0056(18) -0.0014(17) -0.0086(17)
C17B 0.028(2) 0.0161(19) 0.021(2) -0.0015(16) 0.0097(16) -0.0038(16)
C18B 0.0185(18) 0.0211(19) 0.0155(18) 0.0036(15) 0.0073(15) 0.0020(15)
C1S 0.053(3) 0.058(3) 0.048(3) 0.021(3) 0.029(3) 0.014(3)
C2S 0.078(4) 0.039(3) 0.045(3) 0.017(3) 0.017(3) -0.011(2)
C3S 0.080(4) 0.038(3) 0.045(3) 0.000(3) 0.004(3) 0.000(2)
C4S 0.056(3) 0.056(3) 0.047(3) 0.010(3) -0.010(3) -0.015(3)
C5S 0.060(4) 0.082(4) 0.050(3) -0.009(3) 0.021(3) 0.005(3)
C6S 0.076(4) 0.067(4) 0.068(4) 0.017(3) 0.037(3) 0.030(3)
C7S 0.036(3) 0.073(4) 0.023(2) 0.018(2) 0.003(2) -0.017(2)
C8S 0.039(3) 0.054(3) 0.030(3) 0.005(2) 0.003(2) 0.005(2)
C9S 0.037(3) 0.044(3) 0.047(3) 0.000(2) -0.002(2) 0.001(2)
C10S 0.033(3) 0.059(3) 0.038(3) 0.009(2) 0.002(2) -0.009(2)
C11S 0.037(3) 0.064(3) 0.028(2) -0.010(2) 0.008(2) -0.006(2)
C12S 0.059(3) 0.041(3) 0.031(3) -0.003(2) 0.004(2) -0.006(2)
F2A 0.0239(11) 0.0200(11) 0.0321(12) 0.0070(9) -0.0036(10) -0.0024(9)
F3A 0.0317(13) 0.0238(12) 0.0402(14) 0.0091(10) -0.0040(10) -0.0149(10)
F4A 0.0221(11) 0.0327(12) 0.0294(12) 0.0020(10) -0.0012(9) -0.0133(10)
F5A 0.0192(11) 0.0232(11) 0.0238(11) 0.0023(9) 0.0007(9) 0.0027(9)
F6A 0.0261(11) 0.0175(11) 0.0260(12) 0.0039(9) 0.0034(9) 0.0001(9)
F8A 0.0234(11) 0.0182(11) 0.0247(11) 0.0001(9) 0.0101(9) -0.0001(9)
F9A 0.0267(12) 0.0310(12) 0.0286(12) -0.0046(10) 0.0153(10) 0.0030(10)
F10A 0.0388(13) 0.0358(13) 0.0366(14) 0.0007(11) 0.0270(11) -0.0070(11)
F11A 0.0449(14) 0.0223(12) 0.0410(14) 0.0054(10) 0.0241(11) -0.0067(10)
F12A 0.0361(13) 0.0183(11) 0.0315(12) 0.0026(10) 0.0173(10) 0.0018(9)
F14A 0.0348(12) 0.0253(11) 0.0169(11) -0.0090(10) 0.0062(9) -0.0023(9)
F15A 0.0540(16) 0.0431(15) 0.0313(14) -0.0317(13) 0.0076(12) -0.0038(12)
F16A 0.0572(17) 0.0427(15) 0.0374(14) -0.0289(13) 0.0164(12) 0.0080(12)
F17A 0.0514(15) 0.0361(13) 0.0195(12) -0.0097(11) 0.0129(11) 0.0073(10)
F18A 0.0323(12) 0.0389(13) 0.0162(11) -0.0117(10) 0.0051(9) 0.0006(10)
F2B 0.0296(12) 0.0334(13) 0.0228(12) -0.0062(10) 0.0037(9) -0.0039(10)
F3B 0.0293(13) 0.0381(14) 0.0536(16) -0.0132(11) 0.0020(12) -0.0016(12)
F4B 0.0469(16) 0.0453(16) 0.0680(19) -0.0148(13) 0.0279(14) 0.0149(14)
F5B 0.0719(19) 0.0481(16) 0.0342(15) -0.0104(14) 0.0250(13) 0.0145(12)
F6B 0.0508(15) 0.0392(14) 0.0200(12) -0.0105(12) 0.0077(11) 0.0009(10)
F8B 0.0245(12) 0.0306(13) 0.0298(13) -0.0024(10) 0.0099(10) 0.0036(10)
F9B 0.0331(14) 0.0758(19) 0.0465(16) 0.0118(13) 0.0250(12) 0.0153(14)
F10B 0.0662(19) 0.087(2) 0.0535(18) 0.0489(17) 0.0405(15) 0.0162(16)
F11B 0.0701(19) 0.0357(15) 0.0415(15) 0.0272(13) 0.0120(14) -0.0058(12)
F12B 0.0388(14) 0.0211(12) 0.0451(15) 0.0017(10) 0.0092(11) -0.0030(11)
F14B 0.0382(13) 0.0172(11) 0.0300(13) 0.0066(10) -0.0033(10) -0.0023(9)
F15B 0.0403(14) 0.0368(14) 0.0369(14) 0.0146(11) -0.0155(11) -0.0042(11)
F16B 0.0345(14) 0.0374(14) 0.0389(14) -0.0032(11) -0.0128(11) -0.0095(12)
F17B 0.0324(12) 0.0203(11) 0.0313(13) -0.0040(9) 0.0069(10) -0.0047(10)
F18B 0.0251(11) 0.0191(11) 0.0272(12) 0.0020(9) 0.0035(9) 0.0036(9)
F1S 0.075(2) 0.091(3) 0.072(2) 0.016(2) 0.0224(18) 0.0083(19)
F7S 0.090(2) 0.082(2) 0.056(2) 0.0310(19) 0.0197(18) -0.0083(17)
N1 0.0148(15) 0.0188(16) 0.0198(16) 0.0002(12) 0.0102(12) 0.0018(13)
N2 0.0176(15) 0.0173(16) 0.0237(17) 0.0016(12) 0.0140(13) -0.0004(13)
N3 0.0155(15) 0.0159(15) 0.0159(16) -0.0028(12) 0.0079(12) -0.0028(12)
N4 0.0153(15) 0.0156(15) 0.0205(17) -0.0034(12) 0.0067(13) -0.0021(13)
O1 0.0315(15) 0.0156(14) 0.0473(18) 0.0008(11) 0.0248(14) -0.0002(12)
O2 0.0267(14) 0.0221(14) 0.0286(15) -0.0020(11) 0.0179(12) 0.0016(12)
O3 0.0343(16) 0.0184(14) 0.0415(17) 0.0026(12) 0.0238(13) 0.0017(12)
O4 0.0268(14) 0.0201(14) 0.0359(16) -0.0030(12) 0.0192(12) 0.0019(12)

loop_
_atom_type_symbol
_atom_type_description
_atom_type_scat_dispersion_real
_atom_type_scat_dispersion_imag
_atom_type_scat_source
C C 0.0033 0.0016 'International Tables Vol C Tables 4.2.6.8 and 6.1.1.4'
H H 0.0000 0.0000 'International Tables Vol C Tables 4.2.6.8 and 6.1.1.4'
N N 0.0061 0.0033 'International Tables Vol C Tables 4.2.6.8 and 6.1.1.4'
O O 0.0106 0.0060 'International Tables Vol C Tables 4.2.6.8 and 6.1.1.4'
B B 0.0013 0.0007 'International Tables Vol C Tables 4.2.6.8 and 6.1.1.4'
F F 0.0171 0.0103 'International Tables Vol C Tables 4.2.6.8 and 6.1.1.4'

loop_
_geom_angle_atom_site_label_1
_geom_angle_atom_site_label_2
_geom_angle_atom_site_label_3
_geom_angle
N3 B1 C7A 108.5(3)
N3 B1 C1A 110.8(3)
C7A B1 C1A 107.8(3)
N3 B1 C13A 101.1(3)
C7A B1 C13A 115.5(3)
C1A B1 C13A 112.9(3)
N4 B2 C1B 101.4(3)
N4 B2 C13B 109.0(3)
C1B B2 C13B 115.4(3)
N4 B2 C7B 113.6(3)
C1B B2 C7B 114.8(3)
C13B B2 C7B 103.0(3)
O2 C1 N1 120.3(3)
O2 C1 C2 123.4(3)
N1 C1 C2 116.3(3)
C3 C2 C13 120.9(3)
C3 C2 C1 119.9(3)
C13 C2 C1 119.3(3)
C2 C3 C4 120.4(3)
C2 C3 H3 119.8
C4 C3 H3 119.8
C5 C4 C3 119.8(3)
C5 C4 H4 120.1
C3 C4 H4 120.1
C4 C5 C14 121.2(3)
C4 C5 C6 119.2(3)
C14 C5 C6 119.7(3)
O1 C6 N2 121.0(3)
O1 C6 C5 123.2(3)
N2 C6 C5 115.9(3)
O4 C7 N2 119.8(3)
O4 C7 C8 123.6(3)
N2 C7 C8 116.5(3)
C9 C8 C14 121.0(3)
C9 C8 C7 119.4(3)
C14 C8 C7 119.6(3)
C8 C9 C10 120.4(3)
C8 C9 H9 119.8
C10 C9 H9 119.8
C11 C10 C9 119.6(3)
C11 C10 H10 120.2
C9 C10 H10 120.2
C10 C11 C13 121.5(3)
C10 C11 C12 118.3(3)
C13 C11 C12 120.2(3)
O3 C12 N1 120.4(3)
O3 C12 C11 124.1(3)
N1 C12 C11 115.5(3)
C11 C13 C2 122.4(3)
C11 C13 C14 118.5(3)
C2 C13 C14 119.1(3)
C5 C14 C8 122.3(3)
C5 C14 C13 118.7(3)
C8 C14 C13 118.9(3)
N3 C15 C16 121.3(3)
N3 C15 H15 119.3
C16 C15 H15 119.3
C15 C16 C17 120.8(3)
C15 C16 N1 118.6(3)
C17 C16 N1 120.6(3)
C16 C17 C18 117.6(3)
C16 C17 H17 121.2
C18 C17 H17 121.2
C19 C18 C17 119.6(3)
C19 C18 H18 120.2
C17 C18 H18 120.2
N3 C19 C18 122.0(3)
N3 C19 H19 119.0
C18 C19 H19 119.0
N4 C20 C21 121.5(3)
N4 C20 H20 119.3
C21 C20 H20 119.3
C20 C21 C22 120.5(3)
C20 C21 N2 118.2(3)
C22 C21 N2 121.2(3)
C21 C22 C23 117.2(3)
C21 C22 H22 121.4
C23 C22 H22 121.4
C24 C23 C22 120.0(3)
C24 C23 H23 120.0
C22 C23 H23 120.0
N4 C24 C23 121.9(3)
N4 C24 H24 119.1
C23 C24 H24 119.1
C2A C1A C6A 113.2(3)
C2A C1A B1 129.1(3)
C6A C1A B1 117.7(3)
F2A C2A C3A 114.9(3)
F2A C2A C1A 120.9(3)
C3A C2A C1A 124.1(3)
F3A C3A C2A 120.8(3)
F3A C3A C4A 119.2(3)
C2A C3A C4A 119.9(3)
F4A C4A C5A 120.9(3)
F4A C4A C3A 120.5(3)
C5A C4A C3A 118.6(3)
F5A C5A C6A 121.4(3)
F5A C5A C4A 119.3(3)
C6A C5A C4A 119.2(3)
F6A C6A C5A 116.7(3)
F6A C6A C1A 118.6(3)
C5A C6A C1A 124.7(3)
C12A C7A C8A 113.2(3)
C12A C7A B1 127.5(3)
C8A C7A B1 119.2(3)
F8A C8A C9A 116.5(3)
F8A C8A C7A 118.7(3)
C9A C8A C7A 124.8(3)
F9A C9A C10A 120.0(3)
F9A C9A C8A 120.6(3)
C10A C9A C8A 119.4(3)
F10A C10A C9A 120.6(3)
F10A C10A C11A 120.4(3)
C9A C10A C11A 118.9(3)
F11A C11A C12A 120.2(3)
F11A C11A C10A 120.3(3)
C12A C11A C10A 119.6(3)
F12A C12A C11A 115.1(3)
F12A C12A C7A 120.8(3)
C11A C12A C7A 124.1(3)
C14A C13A C18A 113.3(3)
C14A C13A B1 119.0(3)
C18A C13A B1 127.1(3)
F14A C14A C15A 115.8(3)
F14A C14A C13A 119.4(3)
C15A C14A C13A 124.8(3)
F15A C15A C16A 120.5(3)
F15A C15A C14A 120.6(3)
C16A C15A C14A 118.9(3)
F16A C16A C17A 120.4(3)
F16A C16A C15A 120.3(3)
C17A C16A C15A 119.3(3)
F17A C17A C16A 120.2(3)
F17A C17A C18A 119.5(3)
C16A C17A C18A 120.2(3)
F18A C18A C17A 114.7(3)
F18A C18A C13A 121.9(3)
C17A C18A C13A 123.4(3)
C6B C1B C2B 113.8(3)
C6B C1B B2 127.1(3)
C2B C1B B2 118.4(3)
F2B C2B C3B 116.4(3)
F2B C2B C1B 118.9(3)
C3B C2B C1B 124.6(4)
F3B C3B C4B 120.5(3)
F3B C3B C2B 120.7(4)
C4B C3B C2B 118.7(4)
F4B C4B C5B 120.7(4)
F4B C4B C3B 119.9(4)
C5B C4B C3B 119.4(4)
F5B C5B C4B 120.1(4)
F5B C5B C6B 119.8(4)
C4B C5B C6B 120.1(4)
F6B C6B C5B 115.7(3)
F6B C6B C1B 121.0(3)
C5B C6B C1B 123.3(4)
C12B C7B C8B 113.2(3)
C12B C7B B2 124.2(3)
C8B C7B B2 120.5(3)
F8B C8B C9B 116.7(3)
F8B C8B C7B 119.0(3)
C9B C8B C7B 124.2(4)
F9B C9B C10B 120.6(4)
F9B C9B C8B 120.0(4)
C10B C9B C8B 119.4(4)
F10B C10B C11B 119.4(4)
F10B C10B C9B 120.9(4)
C11B C10B C9B 119.7(4)
F11B C11B C10B 120.2(4)
F11B C11B C12B 120.3(4)
C10B C11B C12B 119.4(4)
F12B C12B C11B 114.8(3)
F12B C12B C7B 121.1(3)
C11B C12B C7B 124.1(4)
C18B C13B C14B 113.6(3)
C18B C13B B2 129.3(3)
C14B C13B B2 116.3(3)
F14B C14B C15B 116.3(3)
F14B C14B C13B 118.9(3)
C15B C14B C13B 124.8(3)
F15B C15B C14B 120.6(3)
F15B C15B C16B 120.2(3)
C14B C15B C16B 119.2(3)
F16B C16B C15B 120.6(3)
F16B C16B C17B 120.5(3)
C15B C16B C17B 119.0(3)
F17B C17B C16B 120.1(3)
F17B C17B C18B 120.5(3)
C16B C17B C18B 119.4(3)
F18B C18B C13B 121.1(3)
F18B C18B C17B 115.1(3)
C13B C18B C17B 123.8(3)
C6S C1S C2S 124.4(5)
C6S C1S F1S 117.5(4)
C2S C1S F1S 118.0(5)
C1S C2S C3S 116.6(5)
C1S C2S H2S 121.7
C3S C2S H2S 121.7
C4S C3S C2S 121.5(5)
C4S C3S H3S 119.2
C2S C3S H3S 119.2
C3S C4S C5S 120.1(5)
C3S C4S H4S 120.0
C5S C4S H4S 120.0
C4S C5S C6S 120.0(5)
C4S C5S H5S 120.0
C6S C5S H5S 120.0
C1S C6S C5S 117.4(5)
C1S C6S H6S 121.3
C5S C6S H6S 121.3
C8S C7S F7S 115.3(5)
C8S C7S C12S 124.1(4)
F7S C7S C12S 120.6(5)
C7S C8S C9S 117.2(5)
C7S C8S H8S 121.4
C9S C8S H8S 121.4
C8S C9S C10S 121.1(5)
C8S C9S H9S 119.4
C10S C9S H9S 119.4
C11S C10S C9S 120.3(4)
C11S C10S H10S 119.8
C9S C10S H10S 119.8
C10S C11S C12S 120.1(4)
C10S C11S H11S 119.9
C12S C11S H11S 119.9
C11S C12S C7S 117.1(5)
C11S C12S H12S 121.4
C7S C12S H12S 121.4
C1 N1 C12 126.1(3)
C1 N1 C16 117.7(3)
C12 N1 C16 116.2(3)
C7 N2 C6 125.7(3)
C7 N2 C21 117.7(3)
C6 N2 C21 116.7(3)
C19 N3 C15 118.6(3)
C19 N3 B1 124.2(3)
C15 N3 B1 116.9(3)
C24 N4 C20 118.8(3)
C24 N4 B2 125.4(3)
C20 N4 B2 115.6(3)

loop_
_geom_bond_atom_site_label_1
_geom_bond_atom_site_label_2
_geom_bond_distance
B1 N3 1.636(5)
B1 C7A 1.642(5)
B1 C1A 1.643(5)
B1 C13A 1.656(5)
B2 N4 1.626(5)
B2 C1B 1.641(5)
B2 C13B 1.644(5)
B2 C7B 1.652(5)
C1 O2 1.211(4)
C1 N1 1.408(5)
C1 C2 1.485(5)
C2 C3 1.369(5)
C2 C13 1.413(5)
C3 C4 1.410(5)
C3 H3 0.95
C4 C5 1.380(5)
C4 H4 0.95
C5 C14 1.407(5)
C5 C6 1.489(5)
C6 O1 1.208(4)
C6 N2 1.418(4)
C7 O4 1.212(4)
C7 N2 1.409(4)
C7 C8 1.476(5)
C8 C9 1.367(5)
C8 C14 1.411(5)
C9 C10 1.406(5)
C9 H9 0.95
C10 C11 1.379(5)
C10 H10 0.95
C11 C13 1.403(5)
C11 C12 1.482(5)
C12 O3 1.211(4)
C12 N1 1.418(4)
C13 C14 1.427(5)
C15 N3 1.357(4)
C15 C16 1.363(5)
C15 H15 0.95
C16 C17 1.385(5)
C16 N1 1.444(4)
C17 C18 1.385(5)
C17 H17 0.95
C18 C19 1.379(5)
C18 H18 0.95
C19 N3 1.347(4)
C19 H19 0.95
C20 N4 1.354(4)
C20 C21 1.370(5)
C20 H20 0.95
C21 C22 1.387(5)
C21 N2 1.445(4)
C22 C23 1.387(5)
C22 H22 0.95
C23 C24 1.380(5)
C23 H23 0.95
C24 N4 1.339(4)
C24 H24 0.95
C1A C2A 1.387(5)
C1A C6A 1.397(5)
C2A F2A 1.360(4)
C2A C3A 1.376(5)
C3A F3A 1.350(4)
C3A C4A 1.381(5)
C4A F4A 1.340(4)
C4A C5A 1.381(5)
C5A F5A 1.345(4)
C5A C6A 1.373(5)
C6A F6A 1.358(4)
C7A C12A 1.384(5)
C7A C8A 1.394(5)
C8A F8A 1.363(4)
C8A C9A 1.374(5)
C9A F9A 1.351(4)
C9A C10A 1.369(5)
C10A F10A 1.338(4)
C10A C11A 1.384(5)
C11A F11A 1.343(4)
C11A C12A 1.384(5)
C12A F12A 1.354(4)
C13A C14A 1.388(5)
C13A C18A 1.399(5)
C14A F14A 1.356(4)
C14A C15A 1.380(5)
C15A F15A 1.344(4)
C15A C16A 1.379(5)
C16A F16A 1.345(4)
C16A C17A 1.360(5)
C17A F17A 1.350(4)
C17A C18A 1.384(5)
C18A F18A 1.353(4)
C1B C6B 1.388(5)
C1B C2B 1.392(5)
C2B F2B 1.362(4)
C2B C3B 1.380(5)
C3B F3B 1.345(4)
C3B C4B 1.378(6)
C4B F4B 1.341(4)
C4B C5B 1.367(6)
C5B F5B 1.345(5)
C5B C6B 1.387(6)
C6B F6B 1.348(4)
C7B C12B 1.390(5)
C7B C8B 1.394(5)
C8B F8B 1.358(4)
C8B C9B 1.378(5)
C9B F9B 1.352(5)
C9B C10B 1.368(6)
C10B F10B 1.349(5)
C10B C11B 1.359(7)
C11B F11B 1.348(5)
C11B C12B 1.385(6)
C12B F12B 1.351(5)
C13B C18B 1.382(5)
C13B C14B 1.390(5)
C14B F14B 1.353(4)
C14B C15B 1.371(5)
C15B F15B 1.348(4)
C15B C16B 1.378(5)
C16B F16B 1.339(4)
C16B C17B 1.380(5)
C17B F17B 1.340(4)
C17B C18B 1.390(5)
C18B F18B 1.361(4)
C1S C6S 1.366(7)
C1S C2S 1.373(7)
C1S F1S 1.393(6)
C2S C3S 1.389(7)
C2S H2S 0.95
C3S C4S 1.372(8)
C3S H3S 0.95
C4S C5S 1.379(8)
C4S H4S 0.95
C5S C6S 1.403(8)
C5S H5S 0.95
C6S H6S 0.95
C7S C8S 1.355(7)
C7S F7S 1.358(5)
C7S C12S 1.390(7)
C8S C9S 1.366(6)
C8S H8S 0.95
C9S C10S 1.379(7)
C9S H9S 0.95
C10S C11S 1.372(7)
C10S H10S 0.95
C11S C12S 1.375(7)
C11S H11S 0.95
C12S H12S 0.95
